data_4113230
loop_
_publ_author_name
'Takuya Kochi'
'Jonathan A. Ellman'

_publ_section_title
;
 Asymmetric \a-Alkylation of N'-tert-Butanesulfinyl Amidines. Application
 to the Total Synthesis of (6R,7S)-7-Amino-7,8-dihydro-\a-bisabolene
;
_journal_name_full 'Journal of the American Chemical Society'
_journal_page_first 15652
_journal_page_last 15653
_journal_paper_doi 10.1021/ja044753n
_journal_volume 126
_journal_year 2004
_chemical_formula_moiety 'C15 H18 N O S '
_chemical_formula_sum 'C15 H18 N O S'
_chemical_formula_weight 260.37
_space_group_IT_number 4
_symmetry_cell_setting monoclinic
_symmetry_Int_Tables_number 4
_symmetry_space_group_name_Hall 'P 2yb'
_symmetry_space_group_name_H-M 'P 1 21 1'
_audit_creation_date 'Fri Mar 19 15:47:38 2004'
_audit_creation_method 'by teXsan'
_cell_angle_alpha 90
_cell_angle_beta 96.868(2)
_cell_angle_gamma 90
_cell_formula_units_Z 2
_cell_length_a 10.911(1)
_cell_length_b 5.8659(7)
_cell_length_c 11.923(1)
_cell_measurement_reflns_used 1138
_cell_measurement_temperature 173.2
_cell_measurement_theta_max 25.0
_cell_measurement_theta_min 2.5
_cell_volume 757.63(13)
_computing_cell_refinement 'Bruker-AXS SAINT v6.40'
_computing_data_collection 'Bruker-AXS SMART v5.631'
_computing_data_reduction 'Bruker-AXS SAINT v6.40'
_computing_publication_material teXsan
_computing_structure_refinement teXsan
_computing_structure_solution SIR97
_diffrn_measured_fraction_theta_full 1.6663
_diffrn_measured_fraction_theta_max 1.6663
_diffrn_measurement_device_type APEX
_diffrn_radiation_type 'Mo K\a'
_diffrn_radiation_wavelength 0.7107
_diffrn_reflns_av_R_equivalents 0.030
_diffrn_reflns_limit_h_max 13
_diffrn_reflns_limit_h_min 0
_diffrn_reflns_limit_k_max 6
_diffrn_reflns_limit_k_min -7
_diffrn_reflns_limit_l_max 14
_diffrn_reflns_limit_l_min -14
_diffrn_reflns_number 2850
_diffrn_reflns_theta_full 26.36
_diffrn_reflns_theta_max 26.36
_exptl_absorpt_coefficient_mu 0.203
_exptl_absorpt_correction_T_max 0.986
_exptl_absorpt_correction_T_min 0.385
_exptl_absorpt_correction_type empirical
_exptl_absorpt_process_details 'Blessing, 1995'
_exptl_crystal_colour colorless
_exptl_crystal_density_diffrn 1.141
_exptl_crystal_description columnar
_exptl_crystal_F_000 278.00
_exptl_crystal_size_max 0.180
_exptl_crystal_size_mid 0.140
_exptl_crystal_size_min 0.070
_refine_diff_density_max 0.74
_refine_diff_density_min -0.30
_refine_ls_extinction_method none
_refine_ls_goodness_of_fit_ref 1.974
_refine_ls_hydrogen_treatment noref
_refine_ls_number_parameters 162
_refine_ls_number_reflns 2067
_refine_ls_R_factor_gt 0.0616
_refine_ls_shift/su_max 0.0003
_refine_ls_structure_factor_coef F
_refine_ls_weighting_details 'w = 1/[\s^2^(Fo) + 0.00022|Fo|^2^]'
_refine_ls_weighting_scheme calc
_refine_ls_wR_factor_ref 0.0647
_reflns_number_gt 2067
_reflns_number_total 2846
_reflns_threshold_expression F^2^>2.0\s(F^2^)
_cod_data_source_file ja044753nsi20040831_061143.cif
_cod_data_source_block anti-8d
_cod_original_cell_volume 757.6(2)
_cod_original_sg_symbol_H-M 'P 21 '
_cod_original_formula_sum 'C15 H18 N O S '
_cod_database_code 4113230

loop_
_symmetry_equiv_pos_as_xyz
x,y,z
-x,1/2+y,-z

loop_
_atom_site_label
_atom_site_type_symbol
_atom_site_fract_x
_atom_site_fract_y
_atom_site_fract_z
_atom_site_U_iso_or_equiv
_atom_site_adp_type
_atom_site_occupancy
_atom_site_calc_flag
S1 S -0.0935(1) -0.0636 -0.17854(9) 0.0262(3) Uani 1.00 d
O1 O -0.0206(3) -0.2308(6) -0.1033(3) 0.038(1) Uani 1.00 d
N1 N -0.1515(4) 0.1382(7) -0.1060(3) 0.028(1) Uani 1.00 d
C1 C 0.0184(5) 0.1017(9) -0.2476(4) 0.030(1) Uani 1.00 d
C2 C -0.0526(5) 0.2733(10) -0.3267(4) 0.043(2) Uani 1.00 d
C3 C 0.0863(5) -0.069(1) -0.3116(4) 0.041(1) Uani 1.00 d
C4 C 0.1068(5) 0.2267(9) -0.1580(4) 0.038(2) Uani 1.00 d
C5 C -0.2819(5) 0.1078(8) -0.0864(4) 0.028(1) Uani 1.00 d
C6 C -0.3664(5) 0.2185(8) -0.1871(4) 0.026(1) Uani 1.00 d
C7 C -0.5008(4) 0.1462(9) -0.1895(4) 0.028(1) Uani 1.00 d
C8 C -0.5754(4) 0.1838(8) -0.3045(4) 0.027(1) Uani 1.00 d
C9 C -0.6402(5) 0.3829(9) -0.3281(4) 0.034(2) Uani 1.00 d
C10 C -0.7063(5) 0.417(1) -0.4362(4) 0.039(2) Uani 1.00 d
C11 C -0.7044(5) 0.251(1) -0.5170(4) 0.041(2) Uani 1.00 d
C12 C -0.6411(5) 0.053(1) -0.4937(5) 0.044(2) Uani 1.00 d
C13 C -0.5748(5) 0.0181(9) -0.3858(4) 0.034(2) Uani 1.00 d
C14 C -0.3062(5) 0.1953(9) 0.0269(4) 0.038(2) Uani 1.00 d
C15 C -0.3528(5) 0.4764(9) -0.1862(4) 0.036(2) Uani 1.00 d
H1 H 0.0040 0.3626 -0.3626 0.0517 Uiso 1.00 calc
H2 H -0.1062 0.1943 -0.3822 0.0517 Uiso 1.00 calc
H3 H -0.0998 0.3700 -0.2844 0.0517 Uiso 1.00 calc
H4 H 0.0287 -0.1523 -0.3620 0.0490 Uiso 1.00 calc
H5 H 0.1425 0.0082 -0.3533 0.0490 Uiso 1.00 calc
H6 H 0.1305 -0.1716 -0.2599 0.0490 Uiso 1.00 calc
H7 H 0.1513 0.1183 -0.1099 0.0454 Uiso 1.00 calc
H8 H 0.1630 0.3162 -0.1943 0.0454 Uiso 1.00 calc
H9 H 0.0607 0.3229 -0.1145 0.0454 Uiso 1.00 calc
H10 H -0.2985 -0.0512 -0.0879 0.0332 Uiso 1.00 calc
H11 H -0.3386 0.1647 -0.2549 0.0316 Uiso 1.00 calc
H12 H -0.5033 -0.0113 -0.1712 0.0340 Uiso 1.00 calc
H13 H -0.5372 0.2322 -0.1346 0.0340 Uiso 1.00 calc
H14 H -0.6404 0.4973 -0.2717 0.0405 Uiso 1.00 calc
H15 H -0.7516 0.5540 -0.4526 0.0470 Uiso 1.00 calc
H16 H -0.7477 0.2744 -0.5901 0.0487 Uiso 1.00 calc
H17 H -0.6415 -0.0618 -0.5500 0.0524 Uiso 1.00 calc
H18 H -0.5299 -0.1192 -0.3697 0.0414 Uiso 1.00 calc
H19 H -0.2555 0.1161 0.0845 0.0457 Uiso 1.00 calc
H20 H -0.2880 0.3536 0.0319 0.0457 Uiso 1.00 calc
H21 H -0.3906 0.1717 0.0362 0.0457 Uiso 1.00 calc
H22 H -0.2687 0.5155 -0.1888 0.0433 Uiso 1.00 calc
H23 H -0.4018 0.5389 -0.2500 0.0433 Uiso 1.00 calc
H24 H -0.3795 0.5361 -0.1191 0.0433 Uiso 1.00 calc
H25 H -0.1031 0.1472 -0.0344 0.0337 Uiso 1.00 calc

loop_
_atom_site_aniso_label
_atom_site_aniso_U_11
_atom_site_aniso_U_22
_atom_site_aniso_U_33
_atom_site_aniso_U_12
_atom_site_aniso_U_13
_atom_site_aniso_U_23
S1 0.0253(7) 0.0283(6) 0.0222(6) -0.0006(7) -0.0080(5) -0.0012(7)
O1 0.047(3) 0.032(2) 0.029(2) 0.009(2) -0.013(2) 0.005(2)
N1 0.020(3) 0.041(2) 0.020(2) -0.001(2) -0.012(2) 0.003(2)
C1 0.035(3) 0.035(3) 0.019(3) -0.000(2) -0.005(2) -0.003(2)
C2 0.048(4) 0.046(3) 0.033(3) -0.005(3) -0.006(3) 0.011(3)
C3 0.045(3) 0.044(3) 0.033(3) -0.012(3) 0.007(2) -0.007(3)
C4 0.028(3) 0.045(3) 0.039(3) -0.010(3) -0.005(2) -0.006(3)
C5 0.029(3) 0.024(3) 0.027(3) 0.003(2) -0.006(2) 0.002(2)
C6 0.026(3) 0.027(3) 0.024(3) -0.000(2) -0.008(2) 0.000(2)
C7 0.021(3) 0.039(3) 0.022(3) 0.001(2) -0.006(2) 0.002(2)
C8 0.019(3) 0.038(3) 0.024(3) -0.003(2) -0.003(2) 0.003(2)
C9 0.030(3) 0.042(4) 0.027(3) -0.004(2) -0.008(2) -0.005(2)
C10 0.035(3) 0.041(3) 0.037(3) 0.007(3) -0.011(2) 0.013(3)
C11 0.034(4) 0.057(4) 0.028(3) -0.001(3) -0.011(3) 0.005(3)
C12 0.047(4) 0.048(4) 0.032(3) -0.008(3) -0.009(3) -0.009(3)
C13 0.032(3) 0.036(3) 0.033(3) 0.004(2) -0.007(2) 0.001(2)
C14 0.029(3) 0.054(4) 0.029(3) 0.011(3) -0.007(2) 0.003(3)
C15 0.029(3) 0.037(4) 0.038(3) -0.005(2) -0.009(2) 0.008(3)

loop_
_atom_type_symbol
_atom_type_description
_atom_type_scat_dispersion_real
_atom_type_scat_dispersion_imag
_atom_type_scat_source
S S 0.125 0.123
;International Tables for Crystallography
(1992, Vol. C, Tables 4.2.6.8 and 6.1.1.1)
;
O O 0.011 0.006
;International Tables for Crystallography
(1992, Vol. C, Tables 4.2.6.8 and 6.1.1.1)
;
N N 0.006 0.003
;International Tables for Crystallography
(1992, Vol. C, Tables 4.2.6.8 and 6.1.1.1)
;
C C 0.003 0.002
;International Tables for Crystallography
(1992, Vol. C, Tables 4.2.6.8 and 6.1.1.1)
;
H H 0.000 0.000
;International Tables for Crystallography
(1992, Vol. C, Table 6.1.1.2)
;

loop_
_geom_angle_atom_site_label_1
_geom_angle_atom_site_label_2
_geom_angle_atom_site_label_3
_geom_angle
_geom_angle_publ_flag
O1 S1 N1 111.7(2) ?
O1 S1 C1 106.4(2) ?
N1 S1 C1 100.1(2) ?
S1 N1 C5 115.8(3) ?
S1 C1 C2 108.1(4) ?
S1 C1 C3 105.7(4) ?
S1 C1 C4 109.7(3) ?
C2 C1 C3 111.7(4) ?
C2 C1 C4 110.2(4) ?
C3 C1 C4 111.3(4) ?
N1 C5 C6 108.6(4) ?
N1 C5 C14 112.2(4) ?
C6 C5 C14 113.5(4) ?
C5 C6 C7 112.1(4) ?
C5 C6 C15 111.1(4) ?
C7 C6 C15 111.7(4) ?
C6 C7 C8 112.7(4) ?
C7 C8 C9 120.8(4) ?
C7 C8 C13 119.0(4) ?
C9 C8 C13 120.1(4) ?
C8 C9 C10 120.1(5) ?
C9 C10 C11 119.3(5) ?
C10 C11 C12 120.8(5) ?
C11 C12 C13 120.0(5) ?
C8 C13 C12 119.7(5) ?
S1 N1 H25 107.859 no
C5 N1 H25 107.858 no
C1 C2 H1 109.474 no
C1 C2 H2 109.473 no
C1 C2 H3 109.472 no
H1 C2 H2 109.470 no
H1 C2 H3 109.467 no
H2 C2 H3 109.471 no
C1 C3 H4 109.468 no
C1 C3 H5 109.475 no
C1 C3 H6 109.471 no
H4 C3 H5 109.472 no
H4 C3 H6 109.468 no
H5 C3 H6 109.473 no
C1 C4 H7 109.473 no
C1 C4 H8 109.472 no
C1 C4 H9 109.467 no
H7 C4 H8 109.474 no
H7 C4 H9 109.472 no
H8 C4 H9 109.469 no
N1 C5 H10 107.439 no
C6 C5 H10 107.435 no
C14 C5 H10 107.435 no
C5 C6 H11 107.225 no
C7 C6 H11 107.228 no
C15 C6 H11 107.227 no
C6 C7 H12 108.667 no
C6 C7 H13 108.670 no
C8 C7 H12 108.662 no
C8 C7 H13 108.663 no
H12 C7 H13 109.456 no
C8 C9 H14 119.968 no
C10 C9 H14 119.967 no
C9 C10 H15 120.352 no
C11 C10 H15 120.350 no
C10 C11 H16 119.596 no
C12 C11 H16 119.594 no
C11 C12 H17 119.990 no
C13 C12 H17 119.982 no
C8 C13 H18 120.169 no
C12 C13 H18 120.166 no
C5 C14 H19 109.467 no
C5 C14 H20 109.469 no
C5 C14 H21 109.474 no
H19 C14 H20 109.468 no
H19 C14 H21 109.476 no
H20 C14 H21 109.474 no
C6 C15 H22 109.469 no
C6 C15 H23 109.469 no
C6 C15 H24 109.470 no
H22 C15 H23 109.471 no
H22 C15 H24 109.474 no
H23 C15 H24 109.474 no

loop_
_geom_bond_atom_site_label_1
_geom_bond_atom_site_label_2
_geom_bond_distance
_geom_bond_publ_flag
S1 O1 1.493(3) yes
S1 N1 1.637(4) yes
S1 C1 1.830(5) yes
N1 C5 1.480(6) yes
C1 C2 1.526(7) yes
C1 C3 1.508(8) yes
C1 C4 1.537(6) yes
C5 C6 1.564(6) yes
C5 C14 1.499(7) yes
C6 C7 1.524(6) yes
C6 C15 1.520(7) yes
C7 C8 1.525(6) yes
C8 C9 1.376(7) yes
C8 C13 1.374(6) yes
C9 C10 1.414(6) yes
C10 C11 1.373(8) yes
C11 C12 1.364(8) yes
C12 C13 1.413(7) yes
N1 H25 0.950 no
C2 H1 0.950 no
C2 H2 0.950 no
C2 H3 0.950 no
C3 H4 0.950 no
C3 H5 0.950 no
C3 H6 0.950 no
C4 H7 0.950 no
C4 H8 0.950 no
C4 H9 0.950 no
C5 H10 0.950 no
C6 H11 0.950 no
C7 H12 0.950 no
C7 H13 0.950 no
C9 H14 0.950 no
C10 H15 0.950 no
C11 H16 0.950 no
C12 H17 0.950 no
C13 H18 0.950 no
C14 H19 0.950 no
C14 H20 0.950 no
C14 H21 0.950 no
C15 H22 0.950 no
C15 H23 0.950 no
C15 H24 0.950 no

loop_
_geom_contact_atom_site_label_1
_geom_contact_atom_site_label_2
_geom_contact_distance
_geom_contact_site_symmetry_2
O1 N1 3.037(5) 2_545
O1 C4 3.370(6) 2_545
O1 C4 3.564(6) 1_545
O1 C14 3.599(6) 2_545

loop_
_geom_torsion_atom_site_label_1
_geom_torsion_atom_site_label_2
_geom_torsion_atom_site_label_3
_geom_torsion_atom_site_label_4
_geom_torsion
_geom_torsion_site_symmetry_1
_geom_torsion_site_symmetry_2
_geom_torsion_site_symmetry_3
_geom_torsion_site_symmetry_4
_geom_torsion_publ_flag
S1 N1 C5 C6 -89.0(4) 1_555 1_555 1_555 1_555 yes
S1 N1 C5 C14 144.8(3) 1_555 1_555 1_555 1_555 yes
O1 S1 N1 C5 -98.1(3) 1_555 1_555 1_555 1_555 yes
O1 S1 C1 C2 179.3(3) 1_555 1_555 1_555 1_555 yes
O1 S1 C1 C3 59.6(4) 1_555 1_555 1_555 1_555 yes
O1 S1 C1 C4 -60.5(4) 1_555 1_555 1_555 1_555 yes
N1 S1 C1 C2 -64.4(4) 1_555 1_555 1_555 1_555 yes
N1 S1 C1 C3 175.9(3) 1_555 1_555 1_555 1_555 yes
N1 S1 C1 C4 55.8(4) 1_555 1_555 1_555 1_555 yes
N1 C5 C6 C7 166.0(4) 1_555 1_555 1_555 1_555 yes
N1 C5 C6 C15 -68.3(5) 1_555 1_555 1_555 1_555 yes
C1 S1 N1 C5 149.6(3) 1_555 1_555 1_555 1_555 yes
C5 C6 C7 C8 -160.8(4) 1_555 1_555 1_555 1_555 yes
C6 C7 C8 C9 -92.8(6) 1_555 1_555 1_555 1_555 yes
C6 C7 C8 C13 85.5(6) 1_555 1_555 1_555 1_555 yes
C7 C6 C5 C14 -68.5(5) 1_555 1_555 1_555 1_555 yes
C7 C8 C9 C10 178.4(5) 1_555 1_555 1_555 1_555 yes
C7 C8 C13 C12 -178.5(5) 1_555 1_555 1_555 1_555 yes
C8 C7 C6 C15 73.8(5) 1_555 1_555 1_555 1_555 yes
C8 C9 C10 C11 -0.4(8) 1_555 1_555 1_555 1_555 yes
C8 C13 C12 C11 0.6(8) 1_555 1_555 1_555 1_555 yes
C9 C8 C13 C12 -0.1(8) 1_555 1_555 1_555 1_555 yes
C9 C10 C11 C12 0.9(8) 1_555 1_555 1_555 1_555 yes
C10 C9 C8 C13 0.1(8) 1_555 1_555 1_555 1_555 yes
C10 C11 C12 C13 -1.0(9) 1_555 1_555 1_555 1_555 yes
C14 C5 C6 C15 57.2(6) 1_555 1_555 1_555 1_555 yes
